data_7153347
loop_
_publ_author_name
'Liu, Yu'
'Oliveira, Bruno L.'
'Correia, Jo\~ao D G'
'Santos, Isabel C.'
'Santos, Isabel'
'Spingler, Bernhard'
'Alberto, Roger'

_publ_section_title
;
 Syntheses of bifunctional 2,3-diamino propionic acid-based chelators as
 small and strong tripod ligands for the labelling of biomolecules with
 (99m)Tc.
;
_journal_issue 12
_journal_name_full 'Organic &amp; biomolecular chemistry'
_journal_page_first 2829
_journal_page_last 2839
_journal_paper_doi 10.1039/c002796k
_journal_volume 8
_journal_year 2010
_chemical_formula_sum 'C13 H22 Br N O5'
_chemical_formula_weight 352.23
_chemical_name_systematic
;
?
;
_space_group_IT_number 14
_symmetry_cell_setting monoclinic
_symmetry_space_group_name_Hall '-P 2ybc'
_symmetry_space_group_name_H-M 'P 1 21/c 1'
_atom_sites_solution_hydrogens geom
_atom_sites_solution_primary direct
_atom_sites_solution_secondary difmap
_audit_creation_method SHELXL-97
_cell_angle_alpha 90.00
_cell_angle_beta 95.477(13)
_cell_angle_gamma 90.00
_cell_formula_units_Z 4
_cell_length_a 17.996(3)
_cell_length_b 10.0702(11)
_cell_length_c 9.3258(15)
_cell_measurement_reflns_used 4286
_cell_measurement_temperature 183(2)
_cell_measurement_theta_max 128.06
_cell_measurement_theta_min 4.93
_cell_volume 1682.3(4)
_computing_cell_refinement 'X-Area (Stoe, 2005)'
_computing_data_collection 'X-Area (Stoe, 2005)'
_computing_data_reduction 'X-RED32 (Stoe, 2005)'
_computing_molecular_graphics 'ORTEP-3 (Farrugia, 1997)'
_computing_publication_material 'SHELXL-97 (Sheldrick, 1997)'
_computing_structure_refinement 'SHELXL-97 (Sheldrick, 1997)'
_computing_structure_solution 'SIR-97 (Altomare, 1999)'
_diffrn_ambient_temperature 183(2)
_diffrn_measured_fraction_theta_full 0.976
_diffrn_measured_fraction_theta_max 0.976
_diffrn_measurement_device_type 'Stoe IPDS 2T'
_diffrn_measurement_method '\o oscillation scan'
_diffrn_radiation_monochromator graphite
_diffrn_radiation_source 'fine-focus sealed tube'
_diffrn_radiation_type CuK\a
_diffrn_radiation_wavelength 1.54186
_diffrn_reflns_av_R_equivalents 0.0855
_diffrn_reflns_av_sigmaI/netI 0.0463
_diffrn_reflns_limit_h_max 19
_diffrn_reflns_limit_h_min -19
_diffrn_reflns_limit_k_max 10
_diffrn_reflns_limit_k_min -10
_diffrn_reflns_limit_l_max 8
_diffrn_reflns_limit_l_min -10
_diffrn_reflns_number 10736
_diffrn_reflns_theta_full 58.91
_diffrn_reflns_theta_max 58.91
_diffrn_reflns_theta_min 2.47
_diffrn_standards_interval_count 'every image'
_diffrn_standards_interval_time 7.5
_diffrn_standards_number 50-200
_exptl_absorpt_coefficient_mu 3.489
_exptl_absorpt_correction_T_max 0.9321
_exptl_absorpt_correction_T_min 0.4310
_exptl_absorpt_correction_type numerical
_exptl_crystal_colour colourless
_exptl_crystal_density_diffrn 1.391
_exptl_crystal_density_method 'not measured'
_exptl_crystal_description plate
_exptl_crystal_F_000 728
_exptl_crystal_size_max 0.28
_exptl_crystal_size_mid 0.23
_exptl_crystal_size_min 0.02
_refine_diff_density_max 0.467
_refine_diff_density_min -0.670
_refine_diff_density_rms 0.090
_refine_ls_extinction_coef 0.019(3)
_refine_ls_extinction_expression Fc^*^=kFc[1+0.001xFc^2^\l^3^/sin(2\q)]^-1/4^
_refine_ls_extinction_method SHELXL
_refine_ls_goodness_of_fit_ref 1.215
_refine_ls_hydrogen_treatment constr
_refine_ls_matrix_type full
_refine_ls_number_parameters 185
_refine_ls_number_reflns 2353
_refine_ls_number_restraints 0
_refine_ls_restrained_S_all 1.215
_refine_ls_R_factor_all 0.0901
_refine_ls_R_factor_gt 0.0744
_refine_ls_shift/su_max 0.030
_refine_ls_shift/su_mean 0.001
_refine_ls_structure_factor_coef Fsqd
_refine_ls_weighting_details 'calc w=1/[\s^2^(Fo^2^)+(0.1249P)^2^+1.8738P] where P=(Fo^2^+2Fc^2^)/3'
_refine_ls_weighting_scheme calc
_refine_ls_wR_factor_gt 0.2050
_refine_ls_wR_factor_ref 0.2413
_reflns_number_gt 1867
_reflns_number_total 2353
_reflns_threshold_expression >2sigma(I)
_cod_data_source_file c002796k.txt
_cod_data_source_block yl200406
_cod_original_cell_volume 1682.4(4)
_cod_original_sg_symbol_H-M P21/c
_cod_database_code 7153347

loop_
_symmetry_equiv_pos_as_xyz
'x, y, z'
'-x, y+1/2, -z+1/2'
'-x, -y, -z'
'x, -y-1/2, z-1/2'

loop_
_atom_site_label
_atom_site_type_symbol
_atom_site_fract_x
_atom_site_fract_y
_atom_site_fract_z
_atom_site_U_iso_or_equiv
_atom_site_adp_type
_atom_site_occupancy
_atom_site_symmetry_multiplicity
_atom_site_calc_flag
_atom_site_refinement_flags
C1 C 0.2860(3) 0.4234(5) 0.9058(5) 0.0485(12) Uani 1 1 d .
C2 C 0.3336(3) 0.5147(5) 0.8193(6) 0.0497(13) Uani 1 1 d .
C3 C 0.2579(3) 0.5067(6) 1.0291(6) 0.0507(13) Uani 1 1 d .
C4 C 0.2179(3) 0.3731(6) 0.8076(5) 0.0508(13) Uani 1 1 d .
H4A H 0.1918 0.4503 0.7603 0.061 Uiso 1 1 calc R
H4B H 0.2358 0.3165 0.7312 0.061 Uiso 1 1 calc R
C5 C 0.1625(3) 0.2940(6) 0.8875(5) 0.0560(14) Uani 1 1 d .
H5A H 0.1335 0.3554 0.9435 0.067 Uiso 1 1 calc R
H5B H 0.1900 0.2322 0.9560 0.067 Uiso 1 1 calc R
C6 C 0.1090(3) 0.2149(6) 0.7819(5) 0.0569(14) Uani 1 1 d .
H6A H 0.0857 0.2758 0.7073 0.068 Uiso 1 1 calc R
H6B H 0.1377 0.1474 0.7332 0.068 Uiso 1 1 calc R
C7 C 0.0489(4) 0.1471(7) 0.8555(7) 0.0756(18) Uani 1 1 d .
H7A H 0.0184 0.2145 0.9004 0.091 Uiso 1 1 calc R
H7B H 0.0719 0.0886 0.9327 0.091 Uiso 1 1 calc R
C11 C 0.4491(3) 0.6303(6) 0.8275(8) 0.0721(17) Uani 1 1 d .
H11A H 0.4506 0.6022 0.7261 0.087 Uiso 1 1 calc R
H11B H 0.5000 0.6211 0.8769 0.087 Uiso 1 1 calc R
C12 C 0.4251(4) 0.7725(7) 0.8318(10) 0.089(2) Uani 1 1 d .
H12C H 0.4203 0.7985 0.9317 0.107 Uiso 1 1 calc R
H12B H 0.3769 0.7832 0.7747 0.107 Uiso 1 1 calc R
H12A H 0.4625 0.8287 0.7917 0.107 Uiso 1 1 calc R
C13 C 0.1924(3) 0.7036(6) 1.0784(6) 0.0691(17) Uani 1 1 d .
H13A H 0.2302 0.7305 1.1572 0.083 Uiso 1 1 calc R
H13B H 0.1515 0.6567 1.1210 0.083 Uiso 1 1 calc R
C14 C 0.1629(4) 0.8226(7) 0.9961(7) 0.083(2) Uani 1 1 d .
H14C H 0.1280 0.7942 0.9147 0.100 Uiso 1 1 calc R
H14B H 0.2044 0.8715 0.9601 0.100 Uiso 1 1 calc R
H14A H 0.1368 0.8803 1.0595 0.100 Uiso 1 1 calc R
C15 C 0.3691(3) 0.2366(5) 0.8869(5) 0.0501(13) Uani 1 1 d .
C16 C 0.4025(3) 0.1136(6) 0.9546(6) 0.0619(15) Uani 1 1 d .
H16A H 0.3724 0.0367 0.9209 0.074 Uiso 1 1 calc R
H16B H 0.4036 0.1205 1.0596 0.074 Uiso 1 1 calc R
H16C H 0.4535 0.1029 0.9277 0.074 Uiso 1 1 calc R
N1 N 0.3293(2) 0.3140(4) 0.9697(4) 0.0469(10) Uani 1 1 d .
H1A H 0.3298 0.2979 1.0625 0.056 Uiso 1 1 calc R
O1 O 0.3151(2) 0.5573(4) 0.7017(4) 0.0561(10) Uani 1 1 d .
O2 O 0.3976(2) 0.5440(3) 0.8977(4) 0.0584(11) Uani 1 1 d .
O3 O 0.2625(2) 0.4721(4) 1.1527(4) 0.0614(11) Uani 1 1 d .
O4 O 0.2262(2) 0.6168(4) 0.9760(4) 0.0594(10) Uani 1 1 d .
O5 O 0.3757(2) 0.2655(4) 0.7599(3) 0.0543(10) Uani 1 1 d .
Br1 Br -0.01458(5) 0.04275(9) 0.71918(10) 0.1022(6) Uani 1 1 d .

loop_
_atom_site_aniso_label
_atom_site_aniso_U_11
_atom_site_aniso_U_22
_atom_site_aniso_U_33
_atom_site_aniso_U_23
_atom_site_aniso_U_13
_atom_site_aniso_U_12
C1 0.051(3) 0.054(3) 0.042(2) -0.002(2) 0.008(2) -0.001(2)
C2 0.054(3) 0.045(3) 0.051(3) -0.003(2) 0.010(2) -0.002(2)
C3 0.047(3) 0.052(3) 0.053(3) -0.006(3) 0.009(2) -0.001(2)
C4 0.050(3) 0.058(3) 0.044(3) 0.000(2) 0.003(2) -0.006(2)
C5 0.052(3) 0.065(4) 0.052(3) 0.002(3) 0.008(2) -0.005(3)
C6 0.057(3) 0.059(4) 0.054(3) -0.009(2) 0.004(2) -0.006(3)
C7 0.068(4) 0.083(5) 0.077(4) 0.001(3) 0.017(3) -0.011(3)
C11 0.062(3) 0.068(4) 0.089(4) 0.003(3) 0.022(3) -0.013(3)
C12 0.083(5) 0.061(4) 0.124(6) -0.002(4) 0.014(4) -0.016(3)
C13 0.071(4) 0.070(4) 0.068(3) -0.022(3) 0.012(3) 0.010(3)
C14 0.094(5) 0.072(4) 0.083(4) -0.012(4) -0.002(4) 0.021(4)
C15 0.049(3) 0.059(3) 0.042(3) -0.005(2) 0.006(2) -0.006(2)
C16 0.073(4) 0.061(4) 0.053(3) 0.005(3) 0.014(3) 0.016(3)
N1 0.050(2) 0.052(2) 0.0383(19) 0.0009(18) 0.0051(16) 0.0048(19)
O1 0.060(2) 0.061(2) 0.048(2) 0.0082(16) 0.0070(16) -0.0026(17)
O2 0.053(2) 0.063(3) 0.059(2) -0.0023(17) 0.0081(17) -0.0104(17)
O3 0.071(3) 0.073(3) 0.041(2) -0.0028(17) 0.0111(17) 0.0080(19)
O4 0.063(2) 0.061(2) 0.055(2) -0.0054(18) 0.0106(16) 0.0107(19)
O5 0.065(2) 0.058(2) 0.0409(19) -0.0015(15) 0.0105(15) -0.0018(17)
Br1 0.0836(8) 0.1028(9) 0.1186(10) -0.0228(5) 0.0016(5) -0.0354(4)

loop_
_atom_type_symbol
_atom_type_description
_atom_type_scat_dispersion_real
_atom_type_scat_dispersion_imag
_atom_type_scat_source
C C 0.0181 0.0091 'International Tables Vol C Tables 4.2.6.8 and 6.1.1.4'
H H 0.0000 0.0000 'International Tables Vol C Tables 4.2.6.8 and 6.1.1.4'
N N 0.0311 0.0180 'International Tables Vol C Tables 4.2.6.8 and 6.1.1.4'
O O 0.0492 0.0322 'International Tables Vol C Tables 4.2.6.8 and 6.1.1.4'
Br Br -0.6763 1.2805 'International Tables Vol C Tables 4.2.6.8 and 6.1.1.4'

loop_
_geom_angle_atom_site_label_1
_geom_angle_atom_site_label_2
_geom_angle_atom_site_label_3
_geom_angle
N1 C1 C2 111.5(4)
N1 C1 C4 111.2(4)
C2 C1 C4 109.6(4)
N1 C1 C3 108.0(4)
C2 C1 C3 107.7(4)
C4 C1 C3 108.8(4)
O1 C2 O2 125.0(5)
O1 C2 C1 125.2(5)
O2 C2 C1 109.8(4)
O3 C3 O4 126.2(5)
O3 C3 C1 124.1(5)
O4 C3 C1 109.7(4)
C5 C4 C1 113.6(4)
C5 C4 H4A 108.8
C1 C4 H4A 108.8
C5 C4 H4B 108.8
C1 C4 H4B 108.8
H4A C4 H4B 107.7
C4 C5 C6 110.9(4)
C4 C5 H5A 109.4
C6 C5 H5A 109.5
C4 C5 H5B 109.5
C6 C5 H5B 109.5
H5A C5 H5B 108.0
C7 C6 C5 112.3(4)
C7 C6 H6A 109.1
C5 C6 H6A 109.1
C7 C6 H6B 109.2
C5 C6 H6B 109.2
H6A C6 H6B 107.9
C6 C7 Br1 110.7(4)
C6 C7 H7A 109.5
Br1 C7 H7A 109.5
C6 C7 H7B 109.5
Br1 C7 H7B 109.5
H7A C7 H7B 108.1
O2 C11 C12 111.0(5)
O2 C11 H11A 109.4
C12 C11 H11A 109.4
O2 C11 H11B 109.4
C12 C11 H11B 109.4
H11A C11 H11B 108.0
C11 C12 H12C 109.5
C11 C12 H12B 109.5
H12C C12 H12B 109.5
C11 C12 H12A 109.5
H12C C12 H12A 109.5
H12B C12 H12A 109.5
O4 C13 C14 107.0(5)
O4 C13 H13A 110.3
C14 C13 H13A 110.3
O4 C13 H13B 110.3
C14 C13 H13B 110.3
H13A C13 H13B 108.6
C13 C14 H14C 109.5
C13 C14 H14B 109.5
H14C C14 H14B 109.5
C13 C14 H14A 109.5
H14C C14 H14A 109.5
H14B C14 H14A 109.5
O5 C15 N1 121.1(5)
O5 C15 C16 122.0(5)
N1 C15 C16 116.9(4)
C15 C16 H16A 109.5
C15 C16 H16B 109.5
H16A C16 H16B 109.5
C15 C16 H16C 109.5
H16A C16 H16C 109.5
H16B C16 H16C 109.5
C15 N1 C1 120.0(4)
C15 N1 H1A 120.0
C1 N1 H1A 120.0
C2 O2 C11 115.7(4)
C3 O4 C13 116.5(4)

loop_
_geom_bond_atom_site_label_1
_geom_bond_atom_site_label_2
_geom_bond_distance
C1 N1 1.445(7)
C1 C2 1.537(7)
C1 C4 1.543(7)
C1 C3 1.546(7)
C2 O1 1.194(6)
C2 O2 1.337(7)
C3 O3 1.200(6)
C3 O4 1.321(7)
C4 C5 1.526(7)
C4 H4A 0.9900
C4 H4B 0.9900
C5 C6 1.532(7)
C5 H5A 0.9900
C5 H5B 0.9900
C6 C7 1.500(8)
C6 H6A 0.9900
C6 H6B 0.9900
C7 Br1 1.936(7)
C7 H7A 0.9900
C7 H7B 0.9900
C11 O2 1.469(6)
C11 C12 1.497(10)
C11 H11A 0.9900
C11 H11B 0.9900
C12 H12C 0.9800
C12 H12B 0.9800
C12 H12A 0.9800
C13 O4 1.469(6)
C13 C14 1.493(9)
C13 H13A 0.9900
C13 H13B 0.9900
C14 H14C 0.9800
C14 H14B 0.9800
C14 H14A 0.9800
C15 O5 1.236(6)
C15 N1 1.349(6)
C15 C16 1.490(8)
C16 H16A 0.9800
C16 H16B 0.9800
C16 H16C 0.9800
N1 H1A 0.8800

loop_
_geom_torsion_atom_site_label_1
_geom_torsion_atom_site_label_2
_geom_torsion_atom_site_label_3
_geom_torsion_atom_site_label_4
_geom_torsion
N1 C1 C2 O1 134.5(5)
C4 C1 C2 O1 11.0(7)
C3 C1 C2 O1 -107.2(6)
N1 C1 C2 O2 -48.2(5)
C4 C1 C2 O2 -171.6(4)
C3 C1 C2 O2 70.2(5)
N1 C1 C3 O3 -10.4(7)
C2 C1 C3 O3 -130.9(5)
C4 C1 C3 O3 110.4(6)
N1 C1 C3 O4 172.0(4)
C2 C1 C3 O4 51.5(5)
C4 C1 C3 O4 -67.2(5)
N1 C1 C4 C5 62.7(5)
C2 C1 C4 C5 -173.6(4)
C3 C1 C4 C5 -56.1(6)
C1 C4 C5 C6 -164.1(5)
C4 C5 C6 C7 -174.1(5)
C5 C6 C7 Br1 -177.6(4)
O5 C15 N1 C1 7.7(7)
C16 C15 N1 C1 -170.6(5)
C2 C1 N1 C15 -52.5(6)
C4 C1 N1 C15 70.1(5)
C3 C1 N1 C15 -170.7(4)
O1 C2 O2 C11 -3.1(8)
C1 C2 O2 C11 179.6(4)
C12 C11 O2 C2 78.7(7)
O3 C3 O4 C13 -1.1(8)
C1 C3 O4 C13 176.4(4)
C14 C13 O4 C3 178.0(5)
